data_4027640
loop_
_publ_author_name
'Stephen Hanessian'
'Ramkrishna Reddy Vakiti'
'St\'ephane Dorich'
'Shyamapada Banerjee'
'Beno\^it Desch\^enes-Simard'

_publ_section_title
;
 Total Synthesis of Pactamycin and Pactamycate: A Detailed Account
;
_journal_name_full 'Journal of Organic Chemistry'
_journal_page_first 9458
_journal_page_last 9472
_journal_paper_doi 10.1021/jo301638z
_journal_volume 77
_journal_year 2012
_chemical_absolute_configuration rmad
_chemical_compound_source 'Synthesized by the authors. See text'
_chemical_formula_moiety 'C34 H37 N O7 Si'
_chemical_formula_sum 'C34 H37 N O7 Si'
_chemical_formula_weight 599.74
_chemical_name_systematic
; 
 ? 
;
_space_group_IT_number 19
_symmetry_cell_setting orthorhombic
_symmetry_space_group_name_Hall 'P 2ac 2ab'
_symmetry_space_group_name_H-M 'P 21 21 21'
_atom_sites_solution_hydrogens geom
_atom_sites_solution_primary direct
_atom_sites_solution_secondary difmap
_audit_creation_method SHELXL-97
_cell_angle_alpha 90.00
_cell_angle_beta 90.00
_cell_angle_gamma 90.00
_cell_formula_units_Z 4
_cell_length_a 8.8316(3)
_cell_length_b 10.0485(3)
_cell_length_c 36.6755(10)
_cell_measurement_reflns_used 31728
_cell_measurement_temperature 200
_cell_measurement_theta_max 72.28
_cell_measurement_theta_min 2.41
_cell_volume 3254.74(17)
_computing_cell_refinement 'SAINT V7.60A(Bruker AXS, 2008)'
_computing_data_collection 'APEX2  (Bruker AXS, 2008)'
_computing_data_reduction 'SAINT V7.60A(Bruker AXS, 2008)'
_computing_molecular_graphics 'SHELXTL v6.12 (Bruker AXS, 2001)'
_computing_publication_material 'UdMX (Maris, 2004)'
_computing_structure_refinement 'SHELXL97 (Sheldrick, 2008)'
_computing_structure_solution 'SHELXS97 (Sheldrick, 2008)'
_diffrn_ambient_temperature 200
_diffrn_detector_area_resol_mean 5.5
_diffrn_measured_fraction_theta_full 0.995
_diffrn_measured_fraction_theta_max 0.995
_diffrn_measurement_device_type 'Bruker Smart 6000'
_diffrn_measurement_method \w
_diffrn_radiation_monochromator 'Helios optics'
_diffrn_radiation_source 'Rotating Anode'
_diffrn_radiation_type CuK\a
_diffrn_radiation_wavelength 1.54178
_diffrn_reflns_av_R_equivalents 0.038
_diffrn_reflns_av_sigmaI/netI 0.0226
_diffrn_reflns_limit_h_max 10
_diffrn_reflns_limit_h_min -9
_diffrn_reflns_limit_k_max 12
_diffrn_reflns_limit_k_min -12
_diffrn_reflns_limit_l_max 45
_diffrn_reflns_limit_l_min -44
_diffrn_reflns_number 42040
_diffrn_reflns_theta_full 72.64
_diffrn_reflns_theta_max 72.64
_diffrn_reflns_theta_min 2.41
_exptl_absorpt_coefficient_mu 1.026
_exptl_absorpt_correction_T_max 0.9403
_exptl_absorpt_correction_T_min 0.7522
_exptl_absorpt_correction_type multi-scan
_exptl_absorpt_process_details 'Sadabs (Sheldrick, 1996)'
_exptl_crystal_colour Colorless
_exptl_crystal_density_diffrn 1.224
_exptl_crystal_description needle
_exptl_crystal_F_000 1272
_exptl_crystal_size_max 0.22
_exptl_crystal_size_mid 0.07
_exptl_crystal_size_min 0.06
_refine_diff_density_max 0.248
_refine_diff_density_min -0.211
_refine_diff_density_rms 0.032
_refine_ls_abs_structure_details 'Flack H D (1983), 2727 Friedel Pairs'
_refine_ls_abs_structure_Flack 0.000(19)
_refine_ls_extinction_coef 0.00048(10)
_refine_ls_extinction_expression Fc^*^=kFc[1+0.001xFc^2^\l^3^/sin(2\q)]^-1/4^
_refine_ls_extinction_method SHELXL
_refine_ls_goodness_of_fit_ref 1.052
_refine_ls_hydrogen_treatment constr
_refine_ls_matrix_type full
_refine_ls_number_parameters 503
_refine_ls_number_reflns 6416
_refine_ls_number_restraints 118
_refine_ls_restrained_S_all 1.046
_refine_ls_R_factor_all 0.0322
_refine_ls_R_factor_gt 0.0307
_refine_ls_shift/su_max 0.001
_refine_ls_shift/su_mean 0.000
_refine_ls_structure_factor_coef Fsqd
_refine_ls_weighting_details 'calc w=1/[\s^2^(Fo^2^)+(0.0584P)^2^] where P=(Fo^2^+2Fc^2^)/3'
_refine_ls_weighting_scheme calc
_refine_ls_wR_factor_gt 0.0837
_refine_ls_wR_factor_ref 0.0846
_reflns_number_gt 6056
_reflns_number_total 6416
_reflns_threshold_expression I>2\s(I)
_cod_data_source_file jo301638z_si_007.cif
_cod_data_source_block bent92
_cod_database_code 4027640

loop_
_symmetry_equiv_pos_as_xyz
'x, y, z'
'-x+1/2, -y, z+1/2'
'-x, y+1/2, -z+1/2'
'x+1/2, -y+1/2, -z'

loop_
_atom_site_label
_atom_site_type_symbol
_atom_site_fract_x
_atom_site_fract_y
_atom_site_fract_z
_atom_site_U_iso_or_equiv
_atom_site_adp_type
_atom_site_occupancy
_atom_site_symmetry_multiplicity
_atom_site_calc_flag
_atom_site_refinement_flags
_atom_site_disorder_assembly
_atom_site_disorder_group
O2 O 0.44237(11) 0.82017(9) 0.18189(3) 0.0302(2) Uani 1 1 d . B .
O3 O 0.40104(13) 1.14052(11) 0.20888(3) 0.0382(2) Uani 1 1 d . . .
O5 O 0.52116(11) 0.91137(11) 0.11108(3) 0.0332(2) Uani 1 1 d DU . .
C1 C 0.53798(15) 0.96296(13) 0.24189(4) 0.0256(3) Uani 1 1 d D . .
C2 C 0.65391(14) 0.86711(14) 0.22469(4) 0.0266(3) Uani 1 1 d D C .
H2 H 0.6636 0.7819 0.2386 0.032 Uiso 1 1 calc R A 1
C3 C 0.60119(16) 0.84583(13) 0.18572(4) 0.0287(3) Uani 1 1 d D . .
H3 H 0.6733 0.8082 0.1674 0.034 Uiso 1 1 calc R D .
C4 C 0.49868(15) 0.95370(14) 0.17485(4) 0.0271(3) Uani 1 1 d . B .
C5 C 0.46853(15) 1.03641(13) 0.20833(4) 0.0266(3) Uani 1 1 d D B .
C8 C 0.48001(19) 1.00891(15) 0.13715(4) 0.0337(3) Uani 1 1 d D B .
H8A H 0.3734 1.0359 0.1333 0.040 Uiso 1 1 calc R . .
H8B H 0.5448 1.0886 0.1342 0.040 Uiso 1 1 calc R . .
Si1A Si 0.4281(3) 0.8733(2) 0.07327(5) 0.02967(14) Uani 0.82 1 d PDU B 1
O1A O 0.7969(3) 0.9370(5) 0.22128(16) 0.0311(3) Uani 0.82 1 d PD C 1
O4A O 0.4580(3) 1.0651(2) 0.29593(6) 0.0293(5) Uani 0.82 1 d PD D 1
O6A O 0.9240(5) 0.7439(5) 0.22419(11) 0.0551(9) Uani 0.82 1 d PD C 1
O7A O -0.1139(2) 0.87099(18) 0.38322(6) 0.0440(5) Uani 0.82 1 d PD D 1
N1A N 0.4110(4) 0.8888(4) 0.25927(9) 0.0272(3) Uani 0.82 1 d PD D 1
C6A C 0.5918(4) 1.0607(4) 0.27210(7) 0.0287(3) Uani 0.82 1 d PD D 1
H6A H 0.6119 1.1506 0.2615 0.034 Uiso 0.82 1 calc PR D 1
C7A C 0.7237(4) 1.0170(9) 0.29579(12) 0.0415(8) Uani 0.82 1 d PD D 1
H7A H 0.7221 1.0668 0.3188 0.062 Uiso 0.82 1 calc PR D 1
H7B H 0.8190 1.0344 0.2830 0.062 Uiso 0.82 1 calc PR D 1
H7C H 0.7151 0.9216 0.3009 0.062 Uiso 0.82 1 calc PR D 1
C9A C 0.3744(3) 0.9562(3) 0.28774(8) 0.0262(5) Uani 0.82 1 d PD D 1
C10A C 0.2493(3) 0.9270(3) 0.31291(7) 0.0285(4) Uani 0.82 1 d PD D 1
C11A C 0.1540(4) 0.8198(3) 0.30735(10) 0.0371(6) Uani 0.82 1 d PD D 1
H11A H 0.1726 0.7610 0.2876 0.044 Uiso 0.82 1 calc PR D 1
C12A C 0.0306(3) 0.7966(2) 0.33038(9) 0.0373(8) Uani 0.82 1 d PD D 1
H12A H -0.0346 0.7231 0.3261 0.045 Uiso 0.82 1 calc PR D 1
C13A C 0.0041(3) 0.8816(2) 0.35948(7) 0.0330(6) Uani 0.82 1 d PD D 1
C14A C 0.0982(3) 0.9901(2) 0.36512(7) 0.0414(7) Uani 0.82 1 d PD D 1
H14A H 0.0790 1.0496 0.3847 0.050 Uiso 0.82 1 calc PR D 1
C15A C 0.2198(3) 1.0116(2) 0.34228(8) 0.0396(8) Uani 0.82 1 d PD D 1
H15A H 0.2846 1.0853 0.3466 0.047 Uiso 0.82 1 calc PR D 1
C16A C -0.2139(3) 0.7612(3) 0.37894(12) 0.0439(9) Uani 0.82 1 d PD D 1
H16A H -0.2619 0.7655 0.3549 0.066 Uiso 0.82 1 calc PR D 1
H16B H -0.2921 0.7644 0.3979 0.066 Uiso 0.82 1 calc PR D 1
H16C H -0.1568 0.6779 0.3811 0.066 Uiso 0.82 1 calc PR D 1
C17A C 0.9250(3) 0.8625(5) 0.22163(15) 0.0343(6) Uani 0.82 1 d PD C 1
C18A C 1.0623(4) 0.9480(7) 0.2179(3) 0.0439(10) Uani 0.82 1 d PD C 1
H18A H 1.1529 0.8954 0.2235 0.066 Uiso 0.82 1 calc PR C 1
H18B H 1.0553 1.0230 0.2349 0.066 Uiso 0.82 1 calc PR C 1
H18C H 1.0689 0.9818 0.1929 0.066 Uiso 0.82 1 calc PR C 1
C19A C 0.2201(3) 0.8973(4) 0.08172(9) 0.0358(3) Uani 0.82 1 d PD B 1
C20A C 0.1262(4) 0.9626(5) 0.05701(12) 0.0419(9) Uani 0.82 1 d PD B 1
H20A H 0.1677 0.9944 0.0348 0.050 Uiso 0.82 1 calc PR B 1
C21A C -0.0265(5) 0.9823(8) 0.0641(2) 0.0563(12) Uani 0.82 1 d PD B 1
H21A H -0.0881 1.0285 0.0471 0.068 Uiso 0.82 1 calc PR B 1
C22A C -0.0889(5) 0.9337(11) 0.0964(3) 0.0621(6) Uani 0.82 1 d PD B 1
H22A H -0.1936 0.9462 0.1013 0.074 Uiso 0.82 1 calc PR B 1
C23A C 0.0014(4) 0.8673(7) 0.12130(17) 0.0549(11) Uani 0.82 1 d PD B 1
H23A H -0.0416 0.8338 0.1432 0.066 Uiso 0.82 1 calc PR B 1
C24A C 0.1540(4) 0.8496(4) 0.11444(11) 0.0418(8) Uani 0.82 1 d PD B 1
H24A H 0.2153 0.8049 0.1318 0.050 Uiso 0.82 1 calc PR B 1
C25A C 0.4935(3) 0.9923(3) 0.03673(6) 0.0353(4) Uani 0.82 1 d PDU B 1
C26A C 0.4533(4) 0.9784(3) -0.00013(6) 0.0519(7) Uani 0.82 1 d PD B 1
H26A H 0.3910 0.9062 -0.0074 0.062 Uiso 0.82 1 calc PR B 1
C27A C 0.5038(4) 1.0695(3) -0.02607(7) 0.0634(8) Uani 0.82 1 d PD B 1
H27A H 0.4759 1.0584 -0.0509 0.076 Uiso 0.82 1 calc PR B 1
C28A C 0.5931(7) 1.1746(4) -0.01611(9) 0.0680(8) Uani 0.82 1 d PD B 1
H28A H 0.6265 1.2366 -0.0339 0.082 Uiso 0.82 1 calc PR B 1
C29A C 0.6345(3) 1.1902(3) 0.01989(9) 0.0633(9) Uani 0.82 1 d PD B 1
H29A H 0.6972 1.2627 0.0268 0.076 Uiso 0.82 1 calc PR B 1
C30A C 0.5846(3) 1.1001(3) 0.04599(7) 0.0460(6) Uani 0.82 1 d PD B 1
H30A H 0.6134 1.1124 0.0707 0.055 Uiso 0.82 1 calc PR B 1
C31A C 0.4779(5) 0.6932(3) 0.06378(10) 0.0412(5) Uani 0.82 1 d PD B 1
C32A C 0.4231(11) 0.6053(4) 0.09552(11) 0.0549(8) Uani 0.82 1 d PD B 1
H32A H 0.4646 0.5154 0.0928 0.082 Uiso 0.82 1 calc PR B 1
H32B H 0.3123 0.6011 0.0953 0.082 Uiso 0.82 1 calc PR B 1
H32C H 0.4576 0.6433 0.1187 0.082 Uiso 0.82 1 calc PR B 1
C33A C 0.6508(6) 0.6800(5) 0.0610(3) 0.0645(8) Uani 0.82 1 d PD B 1
H33A H 0.6774 0.5876 0.0554 0.097 Uiso 0.82 1 calc PR B 1
H33B H 0.6970 0.7060 0.0842 0.097 Uiso 0.82 1 calc PR B 1
H33C H 0.6883 0.7382 0.0415 0.097 Uiso 0.82 1 calc PR B 1
C34A C 0.4038(8) 0.6440(4) 0.02855(11) 0.0734(14) Uani 0.82 1 d PD B 1
H34A H 0.4516 0.6876 0.0076 0.110 Uiso 0.82 1 calc PR B 1
H34B H 0.2956 0.6655 0.0289 0.110 Uiso 0.82 1 calc PR B 1
H34C H 0.4168 0.5475 0.0265 0.110 Uiso 0.82 1 calc PR B 1
Si1B Si 0.4221(14) 0.8673(11) 0.0745(2) 0.02967(14) Uani 0.18 1 d PDU B 2
O1B O 0.7967(12) 0.942(2) 0.2202(7) 0.0311(3) Uani 0.18 1 d PD C 2
O4B O 0.4732(16) 1.0460(15) 0.2995(3) 0.0293(5) Uani 0.18 1 d PD D 2
O6B O 0.913(3) 0.750(2) 0.2330(7) 0.0551(9) Uani 0.18 1 d PD C 2
O7B O -0.0860(13) 0.8376(11) 0.3869(3) 0.0440(5) Uani 0.18 1 d PD D 2
N1B N 0.4149(19) 0.8849(16) 0.2584(4) 0.0272(3) Uani 0.18 1 d PD D 2
C6B C 0.5944(15) 1.0580(16) 0.2722(3) 0.0287(3) Uani 0.18 1 d PD D 2
H6B H 0.5989 1.1513 0.2628 0.034 Uiso 0.18 1 calc PR D 2
C7B C 0.7408(17) 1.024(4) 0.2918(7) 0.0415(8) Uani 0.18 1 d PD D 2
H7D H 0.7346 1.0536 0.3172 0.062 Uiso 0.18 1 calc PR D 2
H7E H 0.8257 1.0684 0.2797 0.062 Uiso 0.18 1 calc PR D 2
H7F H 0.7565 0.9272 0.2912 0.062 Uiso 0.18 1 calc PR D 2
C9B C 0.3881(17) 0.9403(16) 0.2892(4) 0.0262(5) Uani 0.18 1 d PD D 2
C10B C 0.2626(13) 0.9082(13) 0.3140(3) 0.0285(4) Uani 0.18 1 d PD D 2
C11B C 0.167(2) 0.8024(18) 0.3076(4) 0.0371(6) Uani 0.18 1 d PD D 2
H11B H 0.1803 0.7493 0.2864 0.044 Uiso 0.18 1 calc PR D 2
C12B C 0.0497(19) 0.7728(16) 0.3319(4) 0.0373(8) Uani 0.18 1 d PD D 2
H12B H -0.0132 0.6974 0.3280 0.045 Uiso 0.18 1 calc PR D 2
C13B C 0.0261(14) 0.8542(13) 0.3618(3) 0.0330(6) Uani 0.18 1 d PD D 2
C14B C 0.1241(15) 0.9584(13) 0.3690(3) 0.0414(7) Uani 0.18 1 d PD D 2
H14B H 0.1105 1.0116 0.3901 0.050 Uiso 0.18 1 calc PR D 2
C15B C 0.2415(17) 0.9848(15) 0.3454(4) 0.0396(8) Uani 0.18 1 d PD D 2
H15B H 0.3089 1.0560 0.3505 0.047 Uiso 0.18 1 calc PR D 2
C16B C -0.1913(19) 0.7326(18) 0.3808(7) 0.0439(9) Uani 0.18 1 d PD D 2
H16D H -0.1376 0.6473 0.3804 0.066 Uiso 0.18 1 calc PR D 2
H16E H -0.2420 0.7463 0.3573 0.066 Uiso 0.18 1 calc PR D 2
H16F H -0.2668 0.7320 0.4004 0.066 Uiso 0.18 1 calc PR D 2
C17B C 0.9215(13) 0.865(2) 0.2256(8) 0.0343(6) Uani 0.18 1 d PD C 2
C18B C 1.0633(15) 0.945(3) 0.2223(14) 0.0439(10) Uani 0.18 1 d PD C 2
H18D H 1.1436 0.8897 0.2118 0.066 Uiso 0.18 1 calc PR C 2
H18E H 1.0943 0.9766 0.2464 0.066 Uiso 0.18 1 calc PR C 2
H18F H 1.0451 1.0219 0.2063 0.066 Uiso 0.18 1 calc PR C 2
C19B C 0.2146(13) 0.8955(17) 0.0829(4) 0.0358(3) Uani 0.18 1 d PD B 2
C20B C 0.1286(19) 0.980(3) 0.0612(7) 0.0419(9) Uani 0.18 1 d PD B 2
H20B H 0.1765 1.0269 0.0418 0.050 Uiso 0.18 1 calc PR B 2
C21B C -0.025(2) 0.999(4) 0.0671(10) 0.0563(12) Uani 0.18 1 d PD B 2
H21B H -0.0823 1.0546 0.0513 0.068 Uiso 0.18 1 calc PR B 2
C22B C -0.095(2) 0.935(5) 0.0963(12) 0.0621(6) Uani 0.18 1 d PD B 2
H22B H -0.1996 0.9496 0.1011 0.074 Uiso 0.18 1 calc PR B 2
C23B C -0.012(2) 0.850(4) 0.1185(9) 0.0549(11) Uani 0.18 1 d PD B 2
H23B H -0.0598 0.8080 0.1386 0.066 Uiso 0.18 1 calc PR B 2
C24B C 0.139(2) 0.827(3) 0.1115(6) 0.0418(8) Uani 0.18 1 d PD B 2
H24B H 0.1936 0.7652 0.1260 0.050 Uiso 0.18 1 calc PR B 2
C25B C 0.4867(11) 0.9797(11) 0.0364(2) 0.0353(4) Uani 0.18 1 d PDU B 2
C26B C 0.4842(17) 0.9401(12) -0.0004(3) 0.0519(7) Uani 0.18 1 d PD B 2
H26B H 0.4495 0.8537 -0.0067 0.062 Uiso 0.18 1 calc PR B 2
C27B C 0.532(2) 1.0273(15) -0.0275(3) 0.0634(8) Uani 0.18 1 d PD B 2
H27B H 0.5280 1.0005 -0.0523 0.076 Uiso 0.18 1 calc PR B 2
C28B C 0.586(3) 1.1511(18) -0.0189(4) 0.0680(8) Uani 0.18 1 d PD B 2
H28B H 0.6222 1.2082 -0.0376 0.082 Uiso 0.18 1 calc PR B 2
C29B C 0.587(2) 1.1931(14) 0.0169(4) 0.0633(9) Uani 0.18 1 d PD B 2
H29B H 0.6201 1.2803 0.0228 0.076 Uiso 0.18 1 calc PR B 2
C30B C 0.5380(15) 1.1074(12) 0.0442(3) 0.0460(6) Uani 0.18 1 d PD B 2
H30B H 0.5400 1.1367 0.0689 0.055 Uiso 0.18 1 calc PR B 2
C31B C 0.468(2) 0.6852(11) 0.0669(5) 0.0412(5) Uani 0.18 1 d PD B 2
C32B C 0.428(5) 0.6053(17) 0.1014(6) 0.0549(8) Uani 0.18 1 d PD B 2
H32D H 0.4527 0.5113 0.0976 0.082 Uiso 0.18 1 calc PR B 2
H32E H 0.3196 0.6143 0.1066 0.082 Uiso 0.18 1 calc PR B 2
H32F H 0.4864 0.6396 0.1221 0.082 Uiso 0.18 1 calc PR B 2
C33B C 0.638(3) 0.671(2) 0.0598(14) 0.0645(8) Uani 0.18 1 d PD B 2
H33D H 0.6644 0.7161 0.0369 0.097 Uiso 0.18 1 calc PR B 2
H33E H 0.6643 0.5762 0.0578 0.097 Uiso 0.18 1 calc PR B 2
H33F H 0.6950 0.7109 0.0799 0.097 Uiso 0.18 1 calc PR B 2
C34B C 0.378(4) 0.628(2) 0.0349(6) 0.0734(14) Uani 0.18 1 d PD B 2
H34D H 0.4218 0.5424 0.0276 0.110 Uiso 0.18 1 calc PR B 2
H34E H 0.3821 0.6900 0.0143 0.110 Uiso 0.18 1 calc PR B 2
H34F H 0.2722 0.6148 0.0422 0.110 Uiso 0.18 1 calc PR B 2

loop_
_atom_site_aniso_label
_atom_site_aniso_U_11
_atom_site_aniso_U_22
_atom_site_aniso_U_33
_atom_site_aniso_U_23
_atom_site_aniso_U_13
_atom_site_aniso_U_12
O2 0.0297(5) 0.0290(5) 0.0321(5) -0.0003(4) -0.0022(4) -0.0014(4)
O3 0.0447(6) 0.0340(5) 0.0360(5) -0.0027(4) -0.0060(4) 0.0132(5)
O5 0.0300(5) 0.0438(6) 0.0259(4) -0.0026(4) 0.0002(4) 0.0062(4)
C1 0.0238(7) 0.0266(6) 0.0264(6) 0.0018(5) -0.0011(5) 0.0005(5)
C2 0.0249(7) 0.0264(6) 0.0285(6) 0.0022(5) -0.0007(5) -0.0004(5)
C3 0.0277(7) 0.0291(7) 0.0294(6) -0.0014(5) 0.0007(5) 0.0015(5)
C4 0.0262(7) 0.0291(7) 0.0259(6) 0.0003(5) 0.0001(5) -0.0001(5)
C5 0.0221(7) 0.0283(6) 0.0295(6) -0.0001(5) -0.0016(5) -0.0006(5)
C8 0.0390(8) 0.0345(7) 0.0275(7) 0.0009(6) -0.0021(6) 0.0048(6)
Si1A 0.0253(3) 0.0390(3) 0.0246(2) 0.0000(2) 0.00186(19) 0.0013(2)
O1A 0.0232(5) 0.0314(6) 0.0387(7) 0.0048(5) -0.0003(4) 0.0002(4)
O4A 0.0319(9) 0.0269(10) 0.0291(7) -0.0023(7) 0.0038(6) -0.0053(7)
O6A 0.0329(10) 0.0389(8) 0.093(3) 0.0031(15) 0.0074(14) 0.0096(7)
O7A 0.0447(11) 0.0456(12) 0.0416(8) -0.0069(9) 0.0147(8) -0.0157(8)
N1A 0.0255(6) 0.0286(6) 0.0274(5) -0.0012(4) 0.0001(4) -0.0010(5)
C6A 0.0270(7) 0.0311(7) 0.0279(6) -0.0008(5) 0.0022(5) -0.0042(6)
C7A 0.0371(12) 0.0533(15) 0.0341(14) -0.0049(13) -0.0089(11) 0.0008(13)
C9A 0.0265(9) 0.0247(11) 0.0274(7) 0.0021(7) -0.0029(6) 0.0004(8)
C10A 0.0307(9) 0.0273(11) 0.0276(7) 0.0017(7) 0.0016(6) -0.0023(7)
C11A 0.0430(12) 0.0321(13) 0.0361(8) -0.0093(8) 0.0074(7) -0.0073(10)
C12A 0.0423(13) 0.0295(14) 0.0400(9) -0.0061(10) 0.0064(9) -0.0112(11)
C13A 0.0351(11) 0.0325(13) 0.0314(8) 0.0010(9) 0.0053(8) -0.0046(9)
C14A 0.0525(15) 0.0364(14) 0.0353(10) -0.0099(10) 0.0146(10) -0.0122(11)
C15A 0.0493(13) 0.0341(15) 0.0352(10) -0.0061(10) 0.0087(9) -0.0161(11)
C16A 0.0395(14) 0.0461(18) 0.0462(11) 0.0035(13) 0.0075(11) -0.0146(13)
C17A 0.0276(7) 0.0416(8) 0.0338(16) 0.0005(9) -0.0018(7) 0.0045(7)
C18A 0.0279(8) 0.0538(10) 0.050(3) 0.0037(13) -0.0021(8) -0.0028(8)
C19A 0.0280(8) 0.0463(9) 0.0330(8) -0.0041(6) 0.0021(6) -0.0025(6)
C20A 0.0334(9) 0.056(2) 0.0361(14) -0.0070(14) -0.0027(8) 0.0047(9)
C21A 0.0339(9) 0.082(3) 0.0525(17) -0.0099(18) -0.0090(9) 0.0111(11)
C22A 0.0256(9) 0.0933(16) 0.0673(12) -0.0181(12) 0.0039(9) -0.0006(10)
C23A 0.0356(12) 0.077(3) 0.0523(15) -0.0096(17) 0.0113(12) -0.0135(13)
C24A 0.0327(11) 0.053(2) 0.0400(11) -0.0009(13) 0.0036(9) -0.0063(10)
C25A 0.0270(8) 0.0486(10) 0.0302(6) 0.0064(6) 0.0013(6) 0.0031(7)
C26A 0.0610(18) 0.0613(17) 0.0334(9) 0.0067(10) -0.0016(10) -0.0022(13)
C27A 0.079(2) 0.076(2) 0.0352(10) 0.0166(12) 0.0042(11) 0.0049(17)
C28A 0.0739(17) 0.074(2) 0.0564(14) 0.0335(14) 0.0121(12) 0.0014(16)
C29A 0.057(2) 0.0615(13) 0.0711(15) 0.0206(12) -0.0013(15) -0.0168(15)
C30A 0.0370(16) 0.0584(12) 0.0424(9) 0.0122(8) -0.0060(11) -0.0058(11)
C31A 0.0443(12) 0.0421(9) 0.0372(11) -0.0037(8) 0.0086(8) 0.0023(8)
C32A 0.0644(14) 0.0409(10) 0.059(2) 0.0053(11) 0.012(2) 0.0003(9)
C33A 0.0538(15) 0.0541(14) 0.0856(17) 0.0054(14) 0.0264(15) 0.0170(12)
C34A 0.109(4) 0.0584(17) 0.053(2) -0.0179(16) -0.006(2) -0.0003(17)
Si1B 0.0253(3) 0.0390(3) 0.0246(2) 0.0000(2) 0.00186(19) 0.0013(2)
O1B 0.0232(5) 0.0314(6) 0.0387(7) 0.0048(5) -0.0003(4) 0.0002(4)
O4B 0.0319(9) 0.0269(10) 0.0291(7) -0.0023(7) 0.0038(6) -0.0053(7)
O6B 0.0329(10) 0.0389(8) 0.093(3) 0.0031(15) 0.0074(14) 0.0096(7)
O7B 0.0447(11) 0.0456(12) 0.0416(8) -0.0069(9) 0.0147(8) -0.0157(8)
N1B 0.0255(6) 0.0286(6) 0.0274(5) -0.0012(4) 0.0001(4) -0.0010(5)
C6B 0.0270(7) 0.0311(7) 0.0279(6) -0.0008(5) 0.0022(5) -0.0042(6)
C7B 0.0371(12) 0.0533(15) 0.0341(14) -0.0049(13) -0.0089(11) 0.0008(13)
C9B 0.0265(9) 0.0247(11) 0.0274(7) 0.0021(7) -0.0029(6) 0.0004(8)
C10B 0.0307(9) 0.0273(11) 0.0276(7) 0.0017(7) 0.0016(6) -0.0023(7)
C11B 0.0430(12) 0.0321(13) 0.0361(8) -0.0093(8) 0.0074(7) -0.0073(10)
C12B 0.0423(13) 0.0295(14) 0.0400(9) -0.0061(10) 0.0064(9) -0.0112(11)
C13B 0.0351(11) 0.0325(13) 0.0314(8) 0.0010(9) 0.0053(8) -0.0046(9)
C14B 0.0525(15) 0.0364(14) 0.0353(10) -0.0099(10) 0.0146(10) -0.0122(11)
C15B 0.0493(13) 0.0341(15) 0.0352(10) -0.0061(10) 0.0087(9) -0.0161(11)
C16B 0.0395(14) 0.0461(18) 0.0462(11) 0.0035(13) 0.0075(11) -0.0146(13)
C17B 0.0276(7) 0.0416(8) 0.0338(16) 0.0005(9) -0.0018(7) 0.0045(7)
C18B 0.0279(8) 0.0538(10) 0.050(3) 0.0037(13) -0.0021(8) -0.0028(8)
C19B 0.0280(8) 0.0463(9) 0.0330(8) -0.0041(6) 0.0021(6) -0.0025(6)
C20B 0.0334(9) 0.056(2) 0.0361(14) -0.0070(14) -0.0027(8) 0.0047(9)
C21B 0.0339(9) 0.082(3) 0.0525(17) -0.0099(18) -0.0090(9) 0.0111(11)
C22B 0.0256(9) 0.0933(16) 0.0673(12) -0.0181(12) 0.0039(9) -0.0006(10)
C23B 0.0356(12) 0.077(3) 0.0523(15) -0.0096(17) 0.0113(12) -0.0135(13)
C24B 0.0327(11) 0.053(2) 0.0400(11) -0.0009(13) 0.0036(9) -0.0063(10)
C25B 0.0270(8) 0.0486(10) 0.0302(6) 0.0064(6) 0.0013(6) 0.0031(7)
C26B 0.0610(18) 0.0613(17) 0.0334(9) 0.0067(10) -0.0016(10) -0.0022(13)
C27B 0.079(2) 0.076(2) 0.0352(10) 0.0166(12) 0.0042(11) 0.0049(17)
C28B 0.0739(17) 0.074(2) 0.0564(14) 0.0335(14) 0.0121(12) 0.0014(16)
C29B 0.057(2) 0.0615(13) 0.0711(15) 0.0206(12) -0.0013(15) -0.0168(15)
C30B 0.0370(16) 0.0584(12) 0.0424(9) 0.0122(8) -0.0060(11) -0.0058(11)
C31B 0.0443(12) 0.0421(9) 0.0372(11) -0.0037(8) 0.0086(8) 0.0023(8)
C32B 0.0644(14) 0.0409(10) 0.059(2) 0.0053(11) 0.012(2) 0.0003(9)
C33B 0.0538(15) 0.0541(14) 0.0856(17) 0.0054(14) 0.0264(15) 0.0170(12)
C34B 0.109(4) 0.0584(17) 0.053(2) -0.0179(16) -0.006(2) -0.0003(17)

loop_
_atom_type_symbol
_atom_type_description
_atom_type_scat_dispersion_real
_atom_type_scat_dispersion_imag
_atom_type_scat_source
C C 0.0181 0.0091 'International Tables Vol C Tables 4.2.6.8 and 6.1.1.4'
H H 0.0000 0.0000 'International Tables Vol C Tables 4.2.6.8 and 6.1.1.4'
N N 0.0311 0.0180 'International Tables Vol C Tables 4.2.6.8 and 6.1.1.4'
O O 0.0492 0.0322 'International Tables Vol C Tables 4.2.6.8 and 6.1.1.4'
Si Si 0.2541 0.3302 'International Tables Vol C Tables 4.2.6.8 and 6.1.1.4'

loop_
_geom_angle_atom_site_label_1
_geom_angle_atom_site_label_2
_geom_angle_atom_site_label_3
_geom_angle
_geom_angle_publ_flag
C3 O2 C4 61.10(8) y
C8 O5 SI1A 126.70(13) y
C8 O5 SI1B 126.4(5) y
N1B C1 C2 109.1(7) y
N1A C1 C2 111.26(18) y
N1B C1 C6B 105.7(5) y
N1A C1 C6B 104.1(5) y
C2 C1 C6B 117.8(6) y
N1B C1 C6A 105.6(5) y
N1A C1 C6A 103.95(14) y
C2 C1 C6A 118.92(17) y
N1B C1 C5 106.6(9) y
N1A C1 C5 106.1(2) y
C2 C1 C5 103.53(10) y
C6B C1 C5 113.7(7) y
C6A C1 C5 112.53(18) y
O1A C2 C3 104.7(2) y
O1B C2 C3 103.2(10) y
O1A C2 C1 108.1(2) y
O1B C2 C1 107.1(8) y
C3 C2 C1 105.64(11) y
O1A C2 H2 112.6 ?
O1B C2 H2 114.9 ?
C3 C2 H2 112.6 ?
C1 C2 H2 112.6 ?
O2 C3 C4 60.16(9) y
O2 C3 C2 114.70(11) y
C4 C3 C2 109.94(11) y
O2 C3 H3 119.3 ?
C4 C3 H3 119.3 ?
C2 C3 H3 119.3 ?
O2 C4 C3 58.74(9) y
O2 C4 C8 117.90(12) y
C3 C4 C8 126.30(12) y
O2 C4 C5 107.68(10) y
C3 C4 C5 107.15(11) y
C8 C4 C5 121.89(12) y
O3 C5 C4 125.46(12) y
O3 C5 C1 126.32(12) y
C4 C5 C1 108.21(11) y
O5 C8 C4 109.77(11) y
O5 C8 H8A 109.7 ?
C4 C8 H8A 109.7 ?
O5 C8 H8B 109.7 ?
C4 C8 H8B 109.7 ?
H8A C8 H8B 108.2 ?
O5 SI1A C19A 108.49(14) y
O5 SI1A C25A 107.24(12) y
C19A SI1A C25A 109.56(11) y
O5 SI1A C31A 105.04(16) y
C19A SI1A C31A 112.33(12) y
C25A SI1A C31A 113.83(12) y
C17A O1A C2 117.2(3) y
C9A O4A C6A 106.38(14) y
C13A O7A C16A 117.71(18) y
C9A N1A C1 105.86(16) y
O4A C6A C7A 106.55(17) y
O4A C6A C1 101.38(15) y
C7A C6A C1 117.4(3) y
O4A C6A H6A 110.3 ?
C7A C6A H6A 110.3 ?
C1 C6A H6A 110.3 ?
N1A C9A O4A 117.94(16) y
N1A C9A C10A 126.45(17) y
O4A C9A C10A 115.61(15) y
C11A C10A C15A 118.29(16) y
C11A C10A C9A 121.40(16) y
C15A C10A C9A 120.24(16) y
C10A C11A C12A 121.02(17) y
C10A C11A H11A 119.5 ?
C12A C11A H11A 119.5 ?
C13A C12A C11A 119.62(17) y
C13A C12A H12A 120.2 ?
C11A C12A H12A 120.2 ?
O7A C13A C12A 125.00(17) y
O7A C13A C14A 115.12(17) y
C12A C13A C14A 119.83(16) y
C15A C14A C13A 119.96(17) y
C15A C14A H14A 120.0 ?
C13A C14A H14A 120.0 ?
C14A C15A C10A 121.26(17) y
C14A C15A H15A 119.4 ?
C10A C15A H15A 119.4 ?
O6A C17A O1A 123.1(2) y
O6A C17A C18A 125.9(2) y
O1A C17A C18A 110.98(18) y
C20A C19A C24A 117.73(17) y
C20A C19A SI1A 122.38(16) y
C24A C19A SI1A 119.89(16) y
C21A C20A C19A 121.6(2) y
C21A C20A H20A 119.2 ?
C19A C20A H20A 119.2 ?
C20A C21A C22A 119.6(2) y
C20A C21A H21A 120.2 ?
C22A C21A H21A 120.2 ?
C23A C22A C21A 120.1(2) y
C23A C22A H22A 120.0 ?
C21A C22A H22A 120.0 ?
C24A C23A C22A 120.2(2) y
C24A C23A H23A 119.9 ?
C22A C23A H23A 119.9 ?
C23A C24A C19A 120.8(2) y
C23A C24A H24A 119.6 ?
C19A C24A H24A 119.6 ?
C30A C25A C26A 117.28(18) y
C30A C25A SI1A 119.80(15) y
C26A C25A SI1A 122.92(17) y
C27A C26A C25A 120.8(2) y
C27A C26A H26A 119.6 ?
C25A C26A H26A 119.6 ?
C28A C27A C26A 120.6(2) y
C28A C27A H27A 119.7 ?
C26A C27A H27A 119.7 ?
C27A C28A C29A 119.7(2) y
C27A C28A H28A 120.1 ?
C29A C28A H28A 120.1 ?
C28A C29A C30A 120.1(2) y
C28A C29A H29A 119.9 ?
C30A C29A H29A 119.9 ?
C29A C30A C25A 121.5(2) y
C29A C30A H30A 119.3 ?
C25A C30A H30A 119.3 ?
C34A C31A C33A 109.9(2) y
C34A C31A C32A 108.6(2) y
C33A C31A C32A 108.2(2) y
C34A C31A SI1A 111.38(17) y
C33A C31A SI1A 108.97(17) y
C32A C31A SI1A 109.67(15) y
O5 SI1B C19B 109.9(6) y
O5 SI1B C25B 106.3(5) y
C19B SI1B C25B 109.1(4) y
O5 SI1B C31B 105.3(7) y
C19B SI1B C31B 112.1(5) y
C25B SI1B C31B 113.9(5) y
C17B O1B C2 112.8(12) y
C9B O4B C6B 106.2(5) y
C13B O7B C16B 117.3(7) y
C9B N1B C1 105.6(5) y
O4B C6B C7B 106.2(6) y
O4B C6B C1 101.8(5) y
C7B C6B C1 118.3(13) y
O4B C6B H6B 110.0 ?
C7B C6B H6B 110.0 ?
C1 C6B H6B 110.0 ?
C6B C7B H7D 109.5 ?
C6B C7B H7E 109.5 ?
H7D C7B H7E 109.5 ?
C6B C7B H7F 109.5 ?
H7D C7B H7F 109.5 ?
H7E C7B H7F 109.5 ?
N1B C9B O4B 118.8(5) y
N1B C9B C10B 126.1(5) y
O4B C9B C10B 114.8(5) y
C11B C10B C15B 119.0(5) y
C11B C10B C9B 121.7(5) y
C15B C10B C9B 119.3(5) y
C10B C11B C12B 120.5(5) y
C10B C11B H11B 119.7 ?
C12B C11B H11B 119.7 ?
C13B C12B C11B 119.5(5) y
C13B C12B H12B 120.3 ?
C11B C12B H12B 120.3 ?
O7B C13B C14B 114.8(6) y
O7B C13B C12B 124.9(6) y
C14B C13B C12B 120.2(5) y
C15B C14B C13B 119.8(5) y
C15B C14B H14B 120.1 ?
C13B C14B H14B 120.1 ?
C14B C15B C10B 120.8(5) y
C14B C15B H15B 119.6 ?
C10B C15B H15B 119.6 ?
O7B C16B H16D 109.5 ?
O7B C16B H16E 109.5 ?
H16D C16B H16E 109.5 ?
O7B C16B H16F 109.5 ?
H16D C16B H16F 109.5 ?
H16E C16B H16F 109.5 ?
O6B C17B O1B 122.4(7) y
O6B C17B C18B 126.2(7) y
O1B C17B C18B 111.4(6) y
C17B C18B H18D 109.5 ?
C17B C18B H18E 109.5 ?
H18D C18B H18E 109.5 ?
C17B C18B H18F 109.5 ?
H18D C18B H18F 109.5 ?
H18E C18B H18F 109.5 ?
C20B C19B C24B 117.6(5) y
C20B C19B SI1B 122.0(5) y
C24B C19B SI1B 120.4(5) y
C21B C20B C19B 121.8(6) y
C21B C20B H20B 119.1 ?
C19B C20B H20B 119.1 ?
C20B C21B C22B 119.4(6) y
C20B C21B H21B 120.3 ?
C22B C21B H21B 120.3 ?
C23B C22B C21B 119.9(6) y
C23B C22B H22B 120.0 ?
C21B C22B H22B 120.0 ?
C24B C23B C22B 120.5(6) y
C24B C23B H23B 119.8 ?
C22B C23B H23B 119.8 ?
C23B C24B C19B 120.6(6) y
C23B C24B H24B 119.7 ?
C19B C24B H24B 119.7 ?
C30B C25B C26B 117.7(5) y
C30B C25B SI1B 119.8(5) y
C26B C25B SI1B 122.5(5) y
C27B C26B C25B 120.2(6) y
C27B C26B H26B 119.9 ?
C25B C26B H26B 119.9 ?
C28B C27B C26B 120.8(6) y
C28B C27B H27B 119.6 ?
C26B C27B H27B 119.6 ?
C27B C28B C29B 120.0(6) y
C27B C28B H28B 120.0 ?
C29B C28B H28B 120.0 ?
C28B C29B C30B 119.7(6) y
C28B C29B H29B 120.1 ?
C30B C29B H29B 120.1 ?
C29B C30B C25B 121.5(6) y
C29B C30B H30B 119.2 ?
C25B C30B H30B 119.2 ?
C34B C31B C33B 110.0(6) y
C34B C31B C32B 108.6(6) y
C33B C31B C32B 108.4(6) y
C34B C31B SI1B 111.4(5) y
C33B C31B SI1B 108.9(5) y
C32B C31B SI1B 109.5(5) y
C31B C32B H32D 109.5 ?
C31B C32B H32E 109.5 ?
H32D C32B H32E 109.5 ?
C31B C32B H32F 109.5 ?
H32D C32B H32F 109.5 ?
H32E C32B H32F 109.5 ?
C31B C33B H33D 109.5 ?
C31B C33B H33E 109.5 ?
H33D C33B H33E 109.5 ?
C31B C33B H33F 109.5 ?
H33D C33B H33F 109.5 ?
H33E C33B H33F 109.5 ?
C31B C34B H34D 109.5 ?
C31B C34B H34E 109.5 ?
H34D C34B H34E 109.5 ?
C31B C34B H34F 109.5 ?
H34D C34B H34F 109.5 ?
H34E C34B H34F 109.5 ?

loop_
_geom_bond_atom_site_label_1
_geom_bond_atom_site_label_2
_geom_bond_distance
_geom_bond_publ_flag
O2 C3 1.4330(17) y
O2 C4 1.4541(16) y
O3 C5 1.2042(17) y
O5 C8 1.4166(17) y
O5 Si1a 1.657(2) y
O5 Si1b 1.661(9) y
C1 N1b 1.471(9) y
C1 N1a 1.490(3) y
C1 C2 1.5407(18) y
C1 C6b 1.548(10) y
C1 C6a 1.555(3) y
C1 C5 1.5606(18) y
C2 O1a 1.451(3) y
C2 O1b 1.478(13) y
C2 C3 1.5183(18) y
C2 H2 1.0000 ?
C3 C4 1.4676(18) y
C3 H3 1.0000 ?
C4 C8 1.4989(19) y
C4 C5 1.5066(19) y
C8 H8a 0.9900 ?
C8 H8b 0.9900 ?
Si1a C19a 1.8789(18) y
Si1a C25a 1.8868(17) y
Si1a C31a 1.8941(19) y
O1a C17a 1.357(2) y
O4a C9a 1.3541(19) y
O4a C6a 1.4700(19) y
O6a C17a 1.195(2) y
O7a C13a 1.3619(19) y
O7a C16a 1.422(2) y
N1a C9a 1.286(2) y
C6a C7a 1.518(2) y
C6a H6a 1.0000 ?
C7a H7a 0.9800 ?
C7a H7b 0.9800 ?
C7a H7c 0.9800 ?
C9a C10a 1.469(2) y
C10a C11a 1.382(2) y
C10a C15a 1.397(2) y
C11a C12a 1.398(2) y
C11a H11a 0.9500 ?
C12a C13a 1.387(2) y
C12a H12a 0.9500 ?
C13a C14a 1.387(2) y
C14a C15a 1.378(2) y
C14a H14a 0.9500 ?
C15a H15a 0.9500 ?
C16a H16a 0.9800 ?
C16a H16b 0.9800 ?
C16a H16c 0.9800 ?
C17a C18a 1.493(2) y
C18a H18a 0.9800 ?
C18a H18b 0.9800 ?
C18a H18c 0.9800 ?
C19a C20a 1.392(3) y
C19a C24a 1.418(3) y
C20a C21a 1.388(3) y
C20a H20a 0.9500 ?
C21a C22a 1.394(4) y
C21a H21a 0.9500 ?
C22a C23a 1.385(4) y
C22a H22a 0.9500 ?
C23a C24a 1.382(3) y
C23a H23a 0.9500 ?
C24a H24a 0.9500 ?
C25a C30a 1.392(3) y
C25a C26a 1.404(3) y
C26a C27a 1.393(3) y
C26a H26a 0.9500 ?
C27a C28a 1.368(4) y
C27a H27a 0.9500 ?
C28a C29a 1.379(4) y
C28a H28a 0.9500 ?
C29a C30a 1.389(3) y
C29a H29a 0.9500 ?
C30a H30a 0.9500 ?
C31a C34a 1.530(3) y
C31a C33a 1.536(3) y
C31a C32a 1.540(3) y
C32a H32a 0.9800 ?
C32a H32b 0.9800 ?
C32a H32c 0.9800 ?
C33a H33a 0.9800 ?
C33a H33b 0.9800 ?
C33a H33c 0.9800 ?
C34a H34a 0.9800 ?
C34a H34b 0.9800 ?
C34a H34c 0.9800 ?
Si1b C19b 1.880(4) y
Si1b C25b 1.886(4) y
Si1b C31b 1.895(4) y
O1b C17b 1.358(4) y
O4b C9b 1.354(4) y
O4b C6b 1.470(4) y
O6b C17b 1.194(5) y
O7b C13b 1.361(4) y
O7b C16b 1.425(5) y
N1b C9b 1.283(4) y
C6b C7b 1.519(5) y
C6b H6b 1.0000 ?
C7b H7d 0.9800 ?
C7b H7e 0.9800 ?
C7b H7f 0.9800 ?
C9b C10b 1.469(4) y
C10b C11b 1.380(4) y
C10b C15b 1.395(4) y
C11b C12b 1.398(5) y
C11b H11b 0.9500 ?
C12b C13b 1.384(5) y
C12b H12b 0.9500 ?
C13b C14b 1.384(5) y
C14b C15b 1.376(5) y
C14b H14b 0.9500 ?
C15b H15b 0.9500 ?
C16b H16d 0.9800 ?
C16b H16e 0.9800 ?
C16b H16f 0.9800 ?
C17b C18b 1.492(5) y
C18b H18d 0.9800 ?
C18b H18e 0.9800 ?
C18b H18f 0.9800 ?
C19b C20b 1.393(5) y
C19b C24b 1.417(5) y
C20b C21b 1.387(5) y
C20b H20b 0.9500 ?
C21b C22b 1.394(5) y
C21b H21b 0.9500 ?
C22b C23b 1.384(5) y
C22b H22b 0.9500 ?
C23b C24b 1.382(5) y
C23b H23b 0.9500 ?
C24b H24b 0.9500 ?
C25b C30b 1.391(5) y
C25b C26b 1.405(5) y
C26b C27b 1.393(5) y
C26b H26b 0.9500 ?
C27b C28b 1.367(6) y
C27b H27b 0.9500 ?
C28b C29b 1.379(6) y
C28b H28b 0.9500 ?
C29b C30b 1.390(5) y
C29b H29b 0.9500 ?
C30b H30b 0.9500 ?
C31b C34b 1.531(5) y
C31b C33b 1.536(5) y
C31b C32b 1.539(5) y
C32b H32d 0.9800 ?
C32b H32e 0.9800 ?
C32b H32f 0.9800 ?
C33b H33d 0.9800 ?
C33b H33e 0.9800 ?
C33b H33f 0.9800 ?
C34b H34d 0.9800 ?
C34b H34e 0.9800 ?
C34b H34f 0.9800 ?

loop_
_geom_torsion_atom_site_label_1
_geom_torsion_atom_site_label_2
_geom_torsion_atom_site_label_3
_geom_torsion_atom_site_label_4
_geom_torsion
_geom_torsion_publ_flag
N1B C1 C2 O1A -158.5(8) y
N1A C1 C2 O1A -158.1(3) y
C6B C1 C2 O1A -38.1(7) y
C6A C1 C2 O1A -37.4(3) y
C5 C1 C2 O1A 88.3(3) y
N1B C1 C2 O1B -160.6(13) y
N1A C1 C2 O1B -160.3(11) y
C6B C1 C2 O1B -40.3(13) y
C6A C1 C2 O1B -39.6(11) y
C5 C1 C2 O1B 86.1(11) y
N1B C1 C2 C3 89.9(8) y
N1A C1 C2 C3 90.2(2) y
C6B C1 C2 C3 -149.8(6) y
C6A C1 C2 C3 -149.07(18) y
C5 C1 C2 C3 -23.38(13) y
C4 O2 C3 C2 99.73(13) y
O1A C2 C3 O2 -159.8(2) y
O1B C2 C3 O2 -158.1(8) y
C1 C2 C3 O2 -45.75(14) y
O1A C2 C3 C4 -94.4(2) y
O1B C2 C3 C4 -92.6(8) y
C1 C2 C3 C4 19.68(14) y
C3 O2 C4 C8 117.53(14) y
C3 O2 C4 C5 -99.70(12) y
C2 C3 C4 O2 -107.71(12) y
O2 C3 C4 C8 -103.49(15) y
C2 C3 C4 C8 148.80(14) y
O2 C3 C4 C5 100.63(11) y
C2 C3 C4 C5 -7.08(15) y
O2 C4 C5 O3 -125.73(15) y
C3 C4 C5 O3 172.40(14) y
C8 C4 C5 O3 15.2(2) y
O2 C4 C5 C1 53.61(13) y
C3 C4 C5 C1 -8.26(14) y
C8 C4 C5 C1 -165.43(13) y
N1B C1 C5 O3 84.1(5) y
N1A C1 C5 O3 81.8(2) y
C2 C1 C5 O3 -160.90(14) y
C6B C1 C5 O3 -31.9(5) y
C6A C1 C5 O3 -31.2(2) y
N1B C1 C5 C4 -95.2(5) y
N1A C1 C5 C4 -97.49(16) y
C2 C1 C5 C4 19.77(14) y
C6B C1 C5 C4 148.7(5) y
C6A C1 C5 C4 149.44(15) y
SI1A O5 C8 C4 135.59(14) y
SI1B O5 C8 C4 131.6(4) y
O2 C4 C8 O5 -44.91(18) y
C3 C4 C8 O5 25.2(2) y
C5 C4 C8 O5 177.86(12) y
C8 O5 SI1A C19A -32.59(18) y
SI1B O5 SI1A C19A 54(10) y
C8 O5 SI1A C25A 85.66(16) y
SI1B O5 SI1A C25A 172(10) y
C8 O5 SI1A C31A -152.90(15) y
SI1B O5 SI1A C31A -66(10) y
O1B C2 O1A C17A -142(28) y
C3 C2 O1A C17A -94.7(4) y
C1 C2 O1A C17A 153.0(4) y
N1B C1 N1A C9A 153(26) y
C2 C1 N1A C9A 144.5(3) y
C6B C1 N1A C9A 16.7(8) y
C6A C1 N1A C9A 15.3(4) y
C5 C1 N1A C9A -103.6(3) y
C9A O4A C6A C7A -104.6(4) y
C9A O4A C6A C1 18.7(3) y
N1B C1 C6A O4A -22.0(10) y
N1A C1 C6A O4A -20.4(3) y
C2 C1 C6A O4A -144.74(19) y
C6B C1 C6A O4A -116(23) y
C5 C1 C6A O4A 94.0(2) y
N1B C1 C6A C7A 93.6(9) y
N1A C1 C6A C7A 95.1(3) y
C2 C1 C6A C7A -29.2(3) y
C6B C1 C6A C7A -1(23) y
C5 C1 C6A C7A -150.4(2) y
C1 N1A C9A O4A -3.6(4) y
C1 N1A C9A C10A 176.6(2) y
C6A O4A C9A N1A -10.7(4) y
C6A O4A C9A C10A 169.2(2) y
N1A C9A C10A C11A -1.1(4) y
O4A C9A C10A C11A 179.0(3) y
N1A C9A C10A C15A -178.1(4) y
O4A C9A C10A C15A 2.1(3) y
C15A C10A C11A C12A 0.3(4) y
C9A C10A C11A C12A -176.7(3) y
C10A C11A C12A C13A -0.6(5) y
C16A O7A C13A C12A 3.0(4) y
C16A O7A C13A C14A -179.6(2) y
C11A C12A C13A O7A 178.5(3) y
C11A C12A C13A C14A 1.2(4) y
O7A C13A C14A C15A -179.0(2) y
C12A C13A C14A C15A -1.4(4) y
C13A C14A C15A C10A 1.1(4) y
C11A C10A C15A C14A -0.5(4) y
C9A C10A C15A C14A 176.5(2) y
C2 O1A C17A O6A 0.8(7) y
C2 O1A C17A C18A 180.0(5) y
O5 SI1A C19A C20A 134.5(3) y
C25A SI1A C19A C20A 17.7(3) y
C31A SI1A C19A C20A -109.8(3) y
O5 SI1A C19A C24A -44.7(3) y
C25A SI1A C19A C24A -161.5(3) y
C31A SI1A C19A C24A 71.0(3) y
C24A C19A C20A C21A 0.8(5) y
SI1A C19A C20A C21A -178.4(4) y
C19A C20A C21A C22A -1.2(9) y
C20A C21A C22A C23A 0.6(13) y
C21A C22A C23A C24A 0.4(12) y
C22A C23A C24A C19A -0.8(8) y
C20A C19A C24A C23A 0.2(6) y
SI1A C19A C24A C23A 179.4(3) y
O5 SI1A C25A C30A -9.1(2) y
C19A SI1A C25A C30A 108.5(2) y
C31A SI1A C25A C30A -124.8(2) y
O5 SI1A C25A C26A 171.4(2) y
C19A SI1A C25A C26A -71.0(3) y
C31A SI1A C25A C26A 55.7(3) y
C30A C25A C26A C27A 0.2(4) y
SI1A C25A C26A C27A 179.6(2) y
C25A C26A C27A C28A -0.3(5) y
C26A C27A C28A C29A 0.4(7) y
C27A C28A C29A C30A -0.5(7) y
C28A C29A C30A C25A 0.4(5) y
C26A C25A C30A C29A -0.2(4) y
SI1A C25A C30A C29A -179.7(2) y
O5 SI1A C31A C34A -178.1(3) y
C19A SI1A C31A C34A 64.1(3) y
C25A SI1A C31A C34A -61.1(3) y
O5 SI1A C31A C33A -56.7(4) y
C19A SI1A C31A C33A -174.4(4) y
C25A SI1A C31A C33A 60.3(4) y
O5 SI1A C31A C32A 61.6(4) y
C19A SI1A C31A C32A -56.1(4) y
C25A SI1A C31A C32A 178.7(3) y
C8 O5 SI1B C19B -28.0(6) y
SI1A O5 SI1B C19B -124(10) y
C8 O5 SI1B C25B 89.8(5) y
SI1A O5 SI1B C25B -6(9) y
C8 O5 SI1B C31B -149.0(5) y
SI1A O5 SI1B C31B 115(10) y
O1A C2 O1B C17B 29(27) y
C3 C2 O1B C17B -104.1(18) y
C1 C2 O1B C17B 144.7(16) y
N1A C1 N1B C9B -34(24) y
C2 C1 N1B C9B 137.1(12) y
C6B C1 N1B C9B 9.6(17) y
C6A C1 N1B C9B 8.3(16) y
C5 C1 N1B C9B -111.7(13) y
C9B O4B C6B C7B -112(2) y
C9B O4B C6B C1 12.2(16) y
N1B C1 C6B O4B -13.2(15) y
N1A C1 C6B O4B -11.6(12) y
C2 C1 C6B O4B -135.3(9) y
C6A C1 C6B O4B 73(23) y
C5 C1 C6B O4B 103.4(10) y
N1B C1 C6B C7B 102.6(17) y
N1A C1 C6B C7B 104.2(14) y
C2 C1 C6B C7B -19.5(13) y
C6A C1 C6B C7B -171(100) y
C5 C1 C6B C7B -140.8(13) y
C1 N1B C9B O4B -2(2) y
C1 N1B C9B C10B 172.3(10) y
C6B O4B C9B N1B -7(2) y
C6B O4B C9B C10B 177.9(11) y
N1B C9B C10B C11B 6.5(19) y
O4B C9B C10B C11B -179.3(15) y
N1B C9B C10B C15B -175(2) y
O4B C9B C10B C15B -0.6(14) y
C15B C10B C11B C12B 0.3(17) y
C9B C10B C11B C12B 179.0(12) y
C10B C11B C12B C13B 3(2) y
C16B O7B C13B C14B 179.4(16) y
C16B O7B C13B C12B -3(3) y
C11B C12B C13B O7B 178.4(16) y
C11B C12B C13B C14B -5(3) y
O7B C13B C14B C15B -179.8(15) y
C12B C13B C14B C15B 3(3) y
C13B C14B C15B C10B 0(2) y
C11B C10B C15B C14B -2(2) y
C9B C10B C15B C14B 179.3(12) y
C2 O1B C17B O6B 0(3) y
C2 O1B C17B C18B -178(2) y
O5 SI1B C19B C20B 120.6(14) y
C25B SI1B C19B C20B 4.4(14) y
C31B SI1B C19B C20B -122.6(14) y
O5 SI1B C19B C24B -61.0(14) y
C25B SI1B C19B C24B -177.1(14) y
C31B SI1B C19B C24B 55.8(15) y
C24B C19B C20B C21B 0(3) y
SI1B C19B C20B C21B 179(2) y
C19B C20B C21B C22B 3(4) y
C20B C21B C22B C23B -2(6) y
C21B C22B C23B C24B -1(6) y
C22B C23B C24B C19B 4(5) y
C20B C19B C24B C23B -3(3) y
SI1B C19B C24B C23B 178(2) y
O5 SI1B C25B C30B -29.6(8) y
C19B SI1B C25B C30B 88.8(9) y
C31B SI1B C25B C30B -145.1(9) y
O5 SI1B C25B C26B 150.9(8) y
C19B SI1B C25B C26B -90.7(8) y
C31B SI1B C25B C26B 35.4(9) y
C30B C25B C26B C27B 0.1(12) y
SI1B C25B C26B C27B 179.6(9) y
C25B C26B C27B C28B 1(2) y
C26B C27B C28B C29B -3(3) y
C27B C28B C29B C30B 2(3) y
C28B C29B C30B C25B -1(2) y
C26B C25B C30B C29B -0.5(16) y
SI1B C25B C30B C29B -180.0(10) y
O5 SI1B C31B C34B 177.3(17) y
C19B SI1B C31B C34B 57.7(17) y
C25B SI1B C31B C34B -66.7(16) y
O5 SI1B C31B C33B -61.2(16) y
C19B SI1B C31B C33B 179.3(17) y
C25B SI1B C31B C33B 54.8(16) y
O5 SI1B C31B C32B 57.1(16) y
C19B SI1B C31B C32B -62.4(17) y
C25B SI1B C31B C32B 173.2(16) y
